data_2201206
loop_
_publ_author_name
'Cheng, Bao-Hua'
'Liang, Yong-Min'
'Wu, Xiao-Li'
'Xie, Tong'
'Wang, Liu-Fang'
'Ma, Yong-Xiang'

_publ_section_title 4-{5-(Dimethylamino)-2-[4-(dimethylamino)-2-iodophenylmethyl]phenyl}-(3<i>E</i>)-3-buten-2-one
_journal_issue 4
_journal_name_full 'Acta Crystallographica Section E'
_journal_page_first o471
_journal_page_last o472
_journal_paper_doi 10.1107/S1600536802004956
_journal_volume 58
_journal_year 2002
_chemical_formula_iupac 'C21 H25 I N2 O'
_chemical_formula_moiety 'C21 H25 I N2 O'
_chemical_formula_sum 'C21 H25 I N2 O'
_chemical_formula_weight 448.33
_chemical_melting_point 437.5(5)
_chemical_name_systematic
;
4-{5-(dimethylamino)-2-[(4-(dimethylamino)-2
-iodophenyl)methyl]phenyl}-(3E)-3-Buten-2-one
;
_space_group_IT_number 2
_symmetry_cell_setting triclinic
_symmetry_space_group_name_Hall '-P 1'
_symmetry_space_group_name_H-M 'P -1'
_atom_sites_solution_hydrogens geom
_atom_sites_solution_primary direct
_atom_sites_solution_secondary difmap
_cell_angle_alpha 84.830(10)
_cell_angle_beta 82.21(2)
_cell_angle_gamma 65.51(2)
_cell_formula_units_Z 2
_cell_length_a 9.168(3)
_cell_length_b 10.8840(10)
_cell_length_c 10.969(2)
_cell_measurement_reflns_used 25
_cell_measurement_temperature 293(2)
_cell_measurement_theta_max 25.0
_cell_measurement_theta_min 0.0
_cell_volume 986.2(4)
_computing_cell_refinement CAD-4/PC
_computing_data_collection 'CAD-4/PC (Enraf-Nonius, 1989)'
_computing_data_reduction 'TEXSAN (Molecular Structure Corporation, 1989)'
_computing_molecular_graphics 'SHELXTL (Bruker, 1997)'
_computing_publication_material SHELXL97
_computing_structure_refinement 'SHELXL97 (Sheldrick, 1997)'
_computing_structure_solution 'SHELXS97 (Sheldrick, 1997)'
_diffrn_ambient_temperature 293(2)
_diffrn_measured_fraction_theta_full 0.990
_diffrn_measured_fraction_theta_max 0.990
_diffrn_measurement_device_type 'Enraf-Nonius CAD-4'
_diffrn_measurement_method \w/2\q
_diffrn_radiation_monochromator graphite
_diffrn_radiation_source 'fine-focus sealed tube'
_diffrn_radiation_type MoK\a
_diffrn_radiation_wavelength 0.71069
_diffrn_reflns_av_R_equivalents 0.0297
_diffrn_reflns_av_sigmaI/netI 0.0246
_diffrn_reflns_limit_h_max 10
_diffrn_reflns_limit_h_min -10
_diffrn_reflns_limit_k_max 12
_diffrn_reflns_limit_k_min -12
_diffrn_reflns_limit_l_max 13
_diffrn_reflns_limit_l_min 0
_diffrn_reflns_number 3613
_diffrn_reflns_theta_full 24.97
_diffrn_reflns_theta_max 24.97
_diffrn_reflns_theta_min 2.06
_diffrn_standards_decay_% 0.0005
_diffrn_standards_interval_count 300
_diffrn_standards_number 5
_exptl_absorpt_coefficient_mu 1.634
_exptl_absorpt_correction_T_max 0.721
_exptl_absorpt_correction_T_min 0.682
_exptl_absorpt_correction_type '\y scan'
_exptl_absorpt_process_details '(North et al., 1968)'
_exptl_crystal_colour brown
_exptl_crystal_density_diffrn 1.510
_exptl_crystal_density_method 'not measured'
_exptl_crystal_description plate
_exptl_crystal_F_000 452
_exptl_crystal_size_max 0.3
_exptl_crystal_size_mid 0.2
_exptl_crystal_size_min 0.2
_refine_diff_density_max 0.974
_refine_diff_density_min -0.239
_refine_ls_extinction_method none
_refine_ls_goodness_of_fit_ref 1.066
_refine_ls_hydrogen_treatment constr
_refine_ls_matrix_type full
_refine_ls_number_parameters 231
_refine_ls_number_reflns 3377
_refine_ls_number_restraints 0
_refine_ls_restrained_S_all 1.066
_refine_ls_R_factor_all 0.0506
_refine_ls_R_factor_gt 0.0446
_refine_ls_shift/su_max <0.001
_refine_ls_shift/su_mean 0.000
_refine_ls_structure_factor_coef Fsqd
_refine_ls_weighting_details 'calc w = 1/[\s^2^(Fo^2^)+(0.02P)^2^+1.98P] where P = (Fo^2^+2Fc^2^)/3'
_refine_ls_weighting_scheme calc
_refine_ls_wR_factor_gt 0.1018
_refine_ls_wR_factor_ref 0.1027
_reflns_number_gt 2963
_reflns_number_total 3417
_reflns_threshold_expression I>2\s(I)
_cod_data_source_file ww6013.cif
_cod_data_source_block I
_cod_depositor_comments
;
The following automatic conversions were performed:
'_symmetry_cell_setting' value 'Triclinic' changed to 'triclinic'
according to '/home/saulius/struct/CIF-dictionaries/cif_core.dic'
dictionary named 'cif_core.dic' version 2.4.1 from 2010-06-29.

Automatic conversion script
Id: cif_fix_enum 1527 2010-12-29 10:47:43Z saulius 

The following automatic conversions were performed:

'_chemical_melting_point' value '437-438K' was changed to '437.5(5)'
- the average value was taken and precision was estimated.

Automatic conversion script
Id: cif_fix_values 1646 2011-03-28 12:23:43Z adriana 

The following automatic conversions were performed:

'_chemical_melting_point' value '437-438K' was changed to '437.5(5)'
- the average value was taken and precision was
estimated.

'_symmetry_cell_setting' value 'Triclinic' changed to
'triclinic' according to
/home/saulius/struct/CIF-dictionaries/cif_core.dic dictionary named
'cif_core.dic' version 2.4.1 from 2010-06-29.

Automatic conversion script
Id: cif_fix_values 1715 2011-07-08 13:25:40Z adriana 
;
_cod_database_code 2201206
_cod_database_fobs_code 2201206

loop_
_symmetry_equiv_pos_as_xyz
'x, y, z'
'-x, -y, -z'

loop_
_atom_site_label
_atom_site_fract_x
_atom_site_fract_y
_atom_site_fract_z
_atom_site_U_iso_or_equiv
_atom_site_adp_type
_atom_site_calc_flag
_atom_site_refinement_flags
_atom_site_occupancy
_atom_site_disorder_assembly
_atom_site_disorder_group
_atom_site_type_symbol
I1 0.32012(3) 0.26835(3) 0.97653(3) 0.09612(10) Uani d . 1 . . I
N1 0.8990(4) 0.0835(4) 1.1479(3) 0.0958(12) Uani d . 1 . . N
N2 0.8529(4) 0.5409(3) 0.3573(3) 0.0869(10) Uani d . 1 . . N
O1 0.8223(4) -0.0984(3) 0.5422(3) 0.1048(11) Uani d . 1 . . O
C1 1.0574(5) 0.0737(4) 1.1539(4) 0.0904(13) Uani d . 1 . . C
H1A 1.0515 0.1501 1.1950 0.136 Uiso calc R 1 . . H
H1B 1.1104 0.0723 1.0720 0.136 Uiso calc R 1 . . H
H1C 1.1171 -0.0079 1.1987 0.136 Uiso calc R 1 . . H
C2 0.8401(5) 0.0056(5) 1.2351(4) 0.1074(16) Uani d . 1 . . C
H2A 0.7557 0.0646 1.2913 0.161 Uiso calc R 1 . . H
H2B 0.9263 -0.0559 1.2799 0.161 Uiso calc R 1 . . H
H2C 0.7987 -0.0446 1.1930 0.161 Uiso calc R 1 . . H
C3 0.7987(4) 0.1759(4) 1.0673(3) 0.0702(10) Uani d . 1 . . C
C4 0.8456(4) 0.2650(4) 0.9901(3) 0.0738(11) Uani d . 1 . . C
H4 0.9454 0.2665 0.9945 0.089 Uiso calc R 1 . . H
C5 0.7459(4) 0.3507(3) 0.9074(3) 0.0684(10) Uani d . 1 . . C
H5 0.7815 0.4085 0.8571 0.082 Uiso calc R 1 . . H
C6 0.5961(4) 0.3555(3) 0.8951(3) 0.0602(9) Uani d . 1 . . C
C7 0.5481(4) 0.2733(3) 0.9733(3) 0.0662(9) Uani d . 1 . . C
C8 0.6438(4) 0.1837(4) 1.0578(3) 0.0703(10) Uani d . 1 . . C
H8 0.6049 0.1284 1.1087 0.084 Uiso calc R 1 . . H
C9 0.4930(4) 0.4572(4) 0.8025(3) 0.0698(10) Uani d . 1 . . C
H9A 0.4140 0.4266 0.7823 0.084 Uiso calc R 1 . . H
H9B 0.4348 0.5434 0.8411 0.084 Uiso calc R 1 . . H
C10 0.5877(4) 0.4775(3) 0.6851(3) 0.0622(9) Uani d . 1 . . C
C11 0.6601(4) 0.3758(3) 0.5967(3) 0.0600(9) Uani d . 1 . . C
C12 0.7471(4) 0.3991(3) 0.4904(3) 0.0629(9) Uani d . 1 . . C
H12 0.7926 0.3323 0.4325 0.075 Uiso calc R 1 . . H
C13 0.7693(4) 0.5182(3) 0.4666(3) 0.0642(9) Uani d . 1 . . C
C14 0.7001(4) 0.6166(3) 0.5554(3) 0.0689(10) Uani d . 1 . . C
H14 0.7136 0.6971 0.5435 0.083 Uiso calc R 1 . . H
C15 0.6120(4) 0.5944(3) 0.6606(3) 0.0676(10) Uani d . 1 . . C
H15 0.5667 0.6618 0.7179 0.081 Uiso calc R 1 . . H
C16 0.8916(4) 0.6558(4) 0.3420(4) 0.0800(12) Uani d . 1 . . C
H16A 0.7946 0.7364 0.3546 0.120 Uiso calc R 1 . . H
H16B 0.9430 0.6590 0.2602 0.120 Uiso calc R 1 . . H
H16C 0.9632 0.6493 0.4009 0.120 Uiso calc R 1 . . H
C17 0.9421(5) 0.4316(4) 0.2774(4) 0.0879(13) Uani d . 1 . . C
H17A 1.0231 0.3609 0.3204 0.132 Uiso calc R 1 . . H
H17B 0.9929 0.4629 0.2066 0.132 Uiso calc R 1 . . H
H17C 0.8704 0.3976 0.2515 0.132 Uiso calc R 1 . . H
C18 0.6433(4) 0.2480(3) 0.6166(3) 0.0639(9) Uani d . 1 . . C
H18 0.5523 0.2492 0.6665 0.077 Uiso calc R 1 . . H
C19 0.7429(4) 0.1313(3) 0.5716(3) 0.0692(10) Uani d . 1 . . C
H19 0.8352 0.1294 0.5232 0.083 Uiso calc R 1 . . H
C20 0.7237(5) 0.0044(4) 0.5898(3) 0.0754(11) Uani d . 1 . . C
C21 0.5803(5) -0.0020(4) 0.6708(5) 0.1036(15) Uani d . 1 . . C
H21A 0.5956 -0.0946 0.6856 0.155 Uiso calc R 1 . . H
H21B 0.4846 0.0463 0.6305 0.155 Uiso calc R 1 . . H
H21C 0.5694 0.0383 0.7477 0.155 Uiso calc R 1 . . H

loop_
_atom_site_aniso_label
_atom_site_aniso_U_11
_atom_site_aniso_U_22
_atom_site_aniso_U_33
_atom_site_aniso_U_12
_atom_site_aniso_U_13
_atom_site_aniso_U_23
I1 0.07575(13) 0.1258(2) 0.0981(2) -0.05593(12) -0.00825(13) 0.01221(15)
N1 0.0807(18) 0.107(2) 0.091(2) -0.0339(17) -0.0151(17) 0.0260(19)
N2 0.106(2) 0.0722(17) 0.077(2) -0.0377(15) 0.0179(17) -0.0105(15)
O1 0.130(2) 0.0638(14) 0.107(2) -0.0330(15) 0.0177(18) -0.0155(14)
C1 0.085(2) 0.082(2) 0.097(3) -0.026(2) -0.024(2) 0.006(2)
C2 0.100(3) 0.119(3) 0.093(3) -0.040(2) -0.019(2) 0.036(2)
C3 0.0695(18) 0.0708(19) 0.065(2) -0.0252(16) -0.0001(16) -0.0033(16)
C4 0.0621(17) 0.085(2) 0.074(2) -0.0310(16) -0.0040(16) 0.0037(18)
C5 0.0652(17) 0.0677(18) 0.071(2) -0.0291(14) 0.0018(16) 0.0007(16)
C6 0.0567(15) 0.0603(16) 0.0592(18) -0.0210(13) 0.0037(14) -0.0099(14)
C7 0.0625(16) 0.0672(18) 0.070(2) -0.0291(14) 0.0042(16) -0.0093(16)
C8 0.0695(18) 0.0707(19) 0.068(2) -0.0290(15) 0.0034(16) -0.0028(16)
C9 0.0635(18) 0.0659(19) 0.067(2) -0.0148(15) 0.0005(16) -0.0083(16)
C10 0.0583(16) 0.0587(17) 0.0602(18) -0.0136(14) -0.0080(14) -0.0045(15)
C11 0.0592(15) 0.0573(16) 0.0590(18) -0.0177(13) -0.0128(14) -0.0013(14)
C12 0.0656(17) 0.0546(17) 0.0595(18) -0.0154(14) -0.0037(15) -0.0074(14)
C13 0.0643(17) 0.0590(17) 0.0623(19) -0.0186(14) -0.0071(15) -0.0007(15)
C14 0.0777(19) 0.0542(17) 0.067(2) -0.0198(15) -0.0074(17) -0.0012(15)
C15 0.0733(19) 0.0548(17) 0.0634(19) -0.0139(15) -0.0069(16) -0.0080(15)
C16 0.086(2) 0.072(2) 0.077(2) -0.0310(17) 0.0000(19) 0.0019(18)
C17 0.096(2) 0.077(2) 0.080(2) -0.0302(19) 0.014(2) -0.011(2)
C18 0.0689(17) 0.0618(17) 0.0591(18) -0.0241(14) -0.0089(15) -0.0025(15)
C19 0.0767(19) 0.0613(18) 0.064(2) -0.0235(15) -0.0041(16) -0.0017(16)
C20 0.091(2) 0.0613(19) 0.070(2) -0.0273(17) -0.0056(18) -0.0046(17)
C21 0.093(3) 0.0831(12) 0.072(4) -0.031(12) 0.0011(13) -0.0038(12)

loop_
_atom_type_symbol
_atom_type_description
_atom_type_scat_dispersion_real
_atom_type_scat_dispersion_imag
_atom_type_scat_source
C C 0.0033 0.0016 'International Tables Vol C Tables 4.2.6.8 and 6.1.1.4'
H H 0.0000 0.0000 'International Tables Vol C Tables 4.2.6.8 and 6.1.1.4'
N N 0.0061 0.0033 'International Tables Vol C Tables 4.2.6.8 and 6.1.1.4'
O O 0.0106 0.0060 'International Tables Vol C Tables 4.2.6.8 and 6.1.1.4'
I I -0.4742 1.8119 'International Tables Vol C Tables 4.2.6.8 and 6.1.1.4'

loop_
_geom_angle_atom_site_label_1
_geom_angle_atom_site_label_2
_geom_angle_atom_site_label_3
_geom_angle
C3 N1 C2 120.6(4)
C3 N1 C1 121.1(4)
C2 N1 C1 118.0(3)
C13 N2 C16 120.3(3)
C13 N2 C17 119.3(3)
C16 N2 C17 117.6(3)
N1 C1 H1A 109.5
N1 C1 H1B 109.5
H1A C1 H1B 109.5
N1 C1 H1C 109.5
H1A C1 H1C 109.5
H1B C1 H1C 109.5
N1 C2 H2A 109.5
N1 C2 H2B 109.5
H2A C2 H2B 109.5
N1 C2 H2C 109.5
H2A C2 H2C 109.5
H2B C2 H2C 109.5
N1 C3 C4 122.5(3)
N1 C3 C8 121.7(3)
C4 C3 C8 115.9(3)
C5 C4 C3 120.8(4)
C5 C4 H4 119.6
C3 C4 H4 119.6
C4 C5 C6 123.4(3)
C4 C5 H5 118.3
C6 C5 H5 118.3
C7 C6 C5 115.7(3)
C7 C6 C9 124.9(3)
C5 C6 C9 119.3(3)
C6 C7 C8 123.4(3)
C6 C7 I1 122.6(2)
C8 C7 I1 114.0(3)
C7 C8 C3 120.7(3)
C7 C8 H8 119.7
C3 C8 H8 119.7
C10 C9 C6 114.1(3)
C10 C9 H9A 108.7
C6 C9 H9A 108.7
C10 C9 H9B 108.7
C6 C9 H9B 108.7
H9A C9 H9B 107.6
C15 C10 C11 117.1(3)
C15 C10 C9 121.3(3)
C11 C10 C9 121.6(3)
C12 C11 C10 119.4(3)
C12 C11 C18 120.0(3)
C10 C11 C18 120.6(3)
C11 C12 C13 122.7(3)
C11 C12 H12 118.6
C13 C12 H12 118.6
C12 C13 N2 121.6(3)
C12 C13 C14 117.4(3)
N2 C13 C14 121.0(3)
C15 C14 C13 120.1(3)
C15 C14 H14 120.0
C13 C14 H14 120.0
C10 C15 C14 123.3(3)
C10 C15 H15 118.3
C14 C15 H15 118.3
N2 C16 H16A 109.5
N2 C16 H16B 109.5
H16A C16 H16B 109.5
N2 C16 H16C 109.5
H16A C16 H16C 109.5
H16B C16 H16C 109.5
N2 C17 H17A 109.5
N2 C17 H17B 109.5
H17A C17 H17B 109.5
N2 C17 H17C 109.5
H17A C17 H17C 109.5
H17B C17 H17C 109.5
C19 C18 C11 126.9(3)
C19 C18 H18 116.5
C11 C18 H18 116.5
C18 C19 C20 126.7(3)
C18 C19 H19 116.7
C20 C19 H19 116.7
O1 C20 C19 121.6(4)
O1 C20 C21 118.5(4)
C19 C20 C21 119.9(3)
C20 C21 H21A 109.5
C20 C21 H21B 109.5
H21A C21 H21B 109.5
C20 C21 H21C 109.5
H21A C21 H21C 109.5
H21B C21 H21C 109.5

loop_
_geom_bond_atom_site_label_1
_geom_bond_atom_site_label_2
_geom_bond_site_symmetry_2
_geom_bond_distance
_geom_bond_publ_flag
I1 C7 . 2.108(4) ?
N1 C3 . 1.390(5) ?
N1 C2 . 1.421(6) ?
N1 C1 . 1.422(5) ?
N2 C13 . 1.393(4) ?
N2 C16 . 1.425(5) ?
N2 C17 . 1.428(5) ?
O1 C20 . 1.217(4) ?
C1 H1A . 0.9600 ?
C1 H1B . 0.9600 ?
C1 H1C . 0.9600 ?
C2 H2A . 0.9600 ?
C2 H2B . 0.9600 ?
C2 H2C . 0.9600 ?
C3 C4 . 1.392(5) ?
C3 C8 . 1.405(5) ?
C4 C5 . 1.377(5) ?
C4 H4 . 0.9300 ?
C5 C6 . 1.377(5) ?
C5 H5 . 0.9300 ?
C6 C7 . 1.347(5) ?
C6 C9 . 1.530(4) ?
C7 C8 . 1.389(5) ?
C8 H8 . 0.9300 ?
C9 C10 . 1.506(5) ?
C9 H9A . 0.9700 ?
C9 H9B . 0.9700 ?
C10 C15 . 1.378(5) ?
C10 C11 . 1.420(4) ?
C11 C12 . 1.387(5) ?
C11 C18 . 1.456(5) ?
C12 C13 . 1.390(5) ?
C12 H12 . 0.9300 ?
C13 C14 . 1.398(5) ?
C14 C15 . 1.379(5) ?
C14 H14 . 0.9300 ?
C15 H15 . 0.9300 ?
C16 H16A . 0.9600 ?
C16 H16B . 0.9600 ?
C16 H16C . 0.9600 ?
C17 H17A . 0.9600 ?
C17 H17B . 0.9600 ?
C17 H17C . 0.9600 ?
C18 C19 . 1.311(4) ?
C18 H18 . 0.9300 ?
C19 C20 . 1.456(5) ?
C19 H19 . 0.9300 ?
C20 C21 . 1.507(6) ?
C21 H21A . 0.9600 ?
C21 H21B . 0.9600 ?
C21 H21C . 0.9600 ?

loop_
_cod_related_entry_id
_cod_related_entry_database
_cod_related_entry_code
1 ChemSpider 30654660
